data_4117210
loop_
_publ_author_name
'Dorothy H. Gibson'
'Yan Ding'
'Bradley A. Sleadd'
'Jaime O. Franco'
'John F. Richardson'
'Mark S. Mashuta'

_publ_contact_author
;
Dorothy H. Gibson
Department of Chemistry and Center for Chemical Catalysis
University of Louisville
Louisville
KY  40292
USA
;
_publ_contact_author_fax (502)852-5977
_publ_contact_author_phone (502)852-5977
_publ_section_title
;
 Photoassistance in Reactions of the cis-
 (Bis(2,2'-bipyridyl))(carbonyl)(formyl)ruthenium(II) Cation with Protic
 Reagents
;
_journal_name_full 'Journal of the American Chemical Society'
_journal_page_first 11984
_journal_page_last 11985
_journal_paper_doi 10.1021/ja962168j
_journal_volume 118
_journal_year 1996
_chemical_formula_sum 'C43 H32 F12 N8 O4 P2 Ru2'
_chemical_formula_weight 1216.85
_space_group_IT_number 96
_symmetry_cell_setting tetragonal
_symmetry_Int_Tables_number 96
_symmetry_space_group_name_Hall 'P 4nw 2abw'
_symmetry_space_group_name_H-M 'P 43 21 2'
_audit_creation_date 'Fri Jun 28 06:18:22 1996'
_audit_creation_method 'from TEXRAY.INF file'
_cell_angle_alpha 90
_cell_angle_beta 90
_cell_angle_gamma 90
_cell_formula_units_Z 4
_cell_length_a 13.690(6)
_cell_length_b 13.690(6)
_cell_length_c 24.464(9)
_cell_measurement_reflns_used 25
_cell_measurement_temperature 296(2)
_cell_measurement_theta_max 36.0
_cell_measurement_theta_min 30.0
_cell_volume 4585(3)
_computing_cell_refinement 'Enraf Nonius Diffractometer Control, 1988'
_computing_data_collection 'Enraf Nonius Diffractometer Control, 1988'
_computing_data_reduction teXsan
_computing_publication_material teXsan
_computing_structure_refinement teXsan
_computing_structure_solution SIR92
_diffrn_ambient_temperature 296(2)
_diffrn_measurement_device CAD4
_diffrn_measurement_method '\w/2\q scans'
_diffrn_orient_matrix_UB_11 0.05804
_diffrn_orient_matrix_UB_12 0.01280
_diffrn_orient_matrix_UB_13 0.02338
_diffrn_orient_matrix_UB_21 0.01870
_diffrn_orient_matrix_UB_22 -0.06979
_diffrn_orient_matrix_UB_23 -0.00258
_diffrn_orient_matrix_UB_31 0.03938
_diffrn_orient_matrix_UB_32 0.01441
_diffrn_orient_matrix_UB_33 -0.03334
_diffrn_radiation_monochromator graphite
_diffrn_radiation_source 'X-ray tube'
_diffrn_radiation_type MoK\a
_diffrn_radiation_wavelength 0.7107
_diffrn_reflns_av_R_equivalents 0.065
_diffrn_reflns_limit_h_max 16
_diffrn_reflns_limit_h_min 0
_diffrn_reflns_limit_k_max 16
_diffrn_reflns_limit_k_min 0
_diffrn_reflns_limit_l_max 0
_diffrn_reflns_limit_l_min -29
_diffrn_reflns_number 4588
_diffrn_reflns_theta_max 24.97
_diffrn_standards_decay_% 0.1
_diffrn_standards_interval_time 60
_diffrn_standards_number 3
_exptl_absorpt_coefficient_mu 0.831
_exptl_absorpt_correction_T_max 1.000
_exptl_absorpt_correction_T_min 0.810
_exptl_absorpt_correction_type psi-scans
_exptl_absorpt_process_details psi-scan
_exptl_crystal_colour yellow
_exptl_crystal_density_diffrn 1.763
_exptl_crystal_density_meas ?
_exptl_crystal_description block
_exptl_crystal_F_000 2416.00
_exptl_crystal_size_max 0.42
_exptl_crystal_size_mid 0.37
_exptl_crystal_size_min 0.28
_refine_diff_density_max 1.00
_refine_diff_density_min -1.34
_refine_ls_goodness_of_fit_obs 2.70
_refine_ls_hydrogen_treatment fixed
_refine_ls_matrix_type full
_refine_ls_number_parameters 332
_refine_ls_number_reflns 1875
_refine_ls_number_restraints 0
_refine_ls_R_factor_obs 0.062
_refine_ls_shift/esd_max 2.53
_refine_ls_structure_factor_coef F
_refine_ls_weighting_details w=1/\s^2^(F)
_refine_ls_weighting_scheme calc
_refine_ls_wR_factor_obs 0.062
_reflns_number_observed 1875
_reflns_number_total 4081
_reflns_observed_criterion I>3\s(I)
_cod_data_source_file ja962168j.cif
_cod_data_source_block compound#5_JA962168J-160
_cod_depositor_comments
;
The following automatic conversions were performed:

'_exptl_crystal_density_meas' value 'not measured' was changed to '?'
- the value is perceived as not measured.

Automatic conversion script
Id: cif_fix_values 3008 2015-01-20 13:52:24Z robertas 

The following automatic conversions were performed:

'_refine_ls_weighting_scheme' value 'w=1/\s^2^(F)' was changed to
'calc'. New tag '_refine_ls_weighting_details' was created. The value
of the new tag was set to 'w=1/\s^2^(F)'.

Automatic conversion script
Id: cif_fix_values 3143 2015-03-26 13:38:13Z robertas 
;
_cod_original_cell_volume 4583(2)
_cod_original_sg_symbol_H-M 'P 43 21 2 '
_cod_database_code 4117210

loop_
_publ_contact_author_email
DHGIBS01@ulkyvm.louisville.edu
JFRICH01@ulkyvm.louisville.edu
MSMASH01@homer.louisville.edu

loop_
_symmetry_equiv_pos_as_xyz
'   +x,   +y,   +z'
'   -x,   -y,1/2+z'
1/2-y,1/2+x,3/4+z
1/2+y,1/2-x,1/4+z
'   +y,   +x,   -z'
'   -y,   -x,1/2-z'
1/2-x,1/2+y,3/4-z
1/2+x,1/2-y,1/4-z

loop_
_atom_site_aniso_label
_atom_site_aniso_U_11
_atom_site_aniso_U_22
_atom_site_aniso_U_33
_atom_site_aniso_U_12
_atom_site_aniso_U_13
_atom_site_aniso_U_23
Ru 0.0590(4) 0.0751(5) 0.0154(2) 0.0157(4) -0.0035(3) -0.0030(3)
P 0.089(2) 0.100(2) 0.061(2) -0.008(2) -0.009(2) -0.005(2)
O(1) 0.093(5) 0.112(6) 0.051(4) -0.046(3) 0.013(4) -0.018(4)
N(1) 0.059(4) 0.085(5) 0.021(3) 0.017(3) -0.001(3) -0.012(3)
N(2) 0.060(4) 0.065(4) 0.023(2) 0.012(3) -0.006(2) -0.004(3)
N(3) 0.061(4) 0.077(4) 0.023(3) 0.024(3) -0.009(3) -0.006(3)
N(4) 0.075(4) 0.071(4) 0.015(3) 0.005(2) -0.008(3) 0.003(3)
C(1) 0.074(6) 0.094(7) 0.017(4) -0.018(3) -0.006(4) -0.017(4)
C(3) 0.093(8) 0.111(8) 0.023(5) 0.059(5) -0.006(4) 0.003(4)
C(4) 0.078(7) 0.109(8) 0.057(5) 0.059(6) 0.006(5) 0.005(5)
C(5) 0.081(7) 0.089(7) 0.057(5) 0.034(6) 0.012(5) 0.002(5)
C(6) 0.073(6) 0.057(5) 0.031(4) -0.011(3) 0.009(3) -0.009(3)
C(7) 0.051(5) 0.065(5) 0.021(3) -0.006(4) 0.002(3) -0.005(3)
C(8) 0.048(4) 0.061(5) 0.018(3) -0.013(3) 0.002(3) -0.004(3)
C(9) 0.082(6) 0.102(7) 0.018(3) 0.011(5) -0.001(4) -0.007(4)
C(10) 0.082(7) 0.109(8) 0.028(5) 0.006(5) -0.014(4) 0.008(4)
C(11) 0.116(9) 0.099(8) 0.037(4) 0.029(6) -0.017(5) 0.006(5)
C(12) 0.070(6) 0.082(6) 0.033(3) 0.036(4) -0.001(4) 0.004(4)
C(13) 0.080(7) 0.075(4) 0.057(6) 0.020(5) -0.016(5) 0.002(5)
C(14) 0.110(7) 0.081(7) 0.034(5) 0.028(5) -0.024(4) -0.024(5)
C(15) 0.088(7) 0.131(8) 0.042(5) 0.059(6) 0.004(5) -0.022(6)
C(16) 0.070(7) 0.127(7) 0.036(5) 0.058(7) 0.006(4) 0.007(5)
C(17) 0.054(4) 0.090(5) 0.034(5) 0.024(4) -0.015(3) -0.003(4)
C(18) 0.068(5) 0.088(4) 0.034(5) 0.024(4) -0.015(4) 0.010(4)
C(19) 0.086(7) 0.117(7) 0.045(6) -0.007(6) 0.009(5) 0.029(5)
C(20) 0.096(8) 0.117(7) 0.044(6) -0.013(6) -0.008(5) 0.026(5)
C(21) 0.114(7) 0.061(6) 0.039(5) -0.019(5) -0.014(5) 0.007(4)
C(22) 0.091(6) 0.070(4) 0.027(4) 0.011(4) -0.006(5) 0.004(4)

loop_
_atom_site_label
_atom_site_fract_x
_atom_site_fract_y
_atom_site_fract_z
_atom_site_U_iso_or_equiv
_atom_site_thermal_displace_type
Ru 0.40503(5) 0.33789(6) 0.59554(2) 0.0498(2) Uij
P 0.4147(3) 0.8216(2) 0.6219(1) 0.083(1) Uij
F(1a) 0.464(2) 0.883(2) 0.662(1) 0.123(8) Uij
F(1b) 0.421(3) 0.927(2) 0.634(1) 0.116(8) Uij
F(1c) 0.484(3) 0.914(2) 0.631(1) 0.15(1) Uij
F(2a) 0.496(2) 0.850(2) 0.5769(9) 0.082(7) Uij
F(2b) 0.438(2) 0.851(2) 0.561(1) 0.159(10) Uij
F(2c) 0.492(2) 0.807(2) 0.573(1) 0.109(9) Uij
F(3b) 0.511(1) 0.803(2) 0.6461(9) 0.089(8) Uij
F(3a) 0.508(1) 0.758(1) 0.6497(7) 0.057(4) Uij
F(3c) 0.453(2) 0.730(2) 0.655(1) 0.115(7) Uij
F(4a) 0.354(1) 0.781(1) 0.6724(7) 0.060(5) Uij
F(4b) 0.371(1) 0.836(2) 0.6792(8) 0.091(6) Uij
F(4c) 0.314(2) 0.802(2) 0.658(1) 0.122(9) Uij
F(5b) 0.397(1) 0.719(1) 0.5909(7) 0.058(4) Uij
F(5a) 0.338(3) 0.793(3) 0.586(1) 0.20(1) Uij
F(5c) 0.382(2) 0.709(2) 0.606(1) 0.1393 Uij
F(6b) 0.293(2) 0.836(2) 0.607(1) 0.140(9) Uij
F(6c) 0.366(2) 0.935(2) 0.613(1) 0.119(9) Uij
F(6a) 0.336(2) 0.878(2) 0.5925(8) 0.083(5) Uij
O(1) 0.2506(5) 0.1912(5) 0.6115(3) 0.085(3) Uij
O(2) 0.3294(8) 0.2519(8) 0.4874(5) 0.065(3) Uij
N(1) 0.3223(5) 0.4430(5) 0.6334(2) 0.055(2) Uij
N(2) 0.4587(5) 0.3318(5) 0.6777(2) 0.049(2) Uij
N(3) 0.5038(5) 0.2479(5) 0.5601(2) 0.054(2) Uij
N(4) 0.5200(5) 0.4337(5) 0.5770(2) 0.053(2) Uij
C(1) 0.3112(7) 0.2486(7) 0.6041(3) 0.061(3) Uij
C(2) 0.3548(7) 0.3788(7) 0.5180(4) 0.080(3) Uij
C(3) 0.2563(8) 0.4989(8) 0.6108(3) 0.076(3) Uij
C(4) 0.2099(7) 0.5730(8) 0.6375(4) 0.082(3) Uij
C(5) 0.2299(7) 0.5933(8) 0.6895(4) 0.076(3) Uij
C(6) 0.2973(6) 0.5337(6) 0.7163(3) 0.053(3) Uij
C(7) 0.3415(6) 0.4587(6) 0.6879(3) 0.046(2) Uij
C(8) 0.4138(5) 0.3924(6) 0.7117(3) 0.042(2) Uij
C(9) 0.4349(6) 0.3901(7) 0.7671(3) 0.067(3) Uij
C(10) 0.5051(7) 0.3247(8) 0.7864(4) 0.073(3) Uij
C(11) 0.5513(8) 0.2666(8) 0.7506(4) 0.084(3) Uij
C(12) 0.5277(7) 0.2726(7) 0.6962(3) 0.062(3) Uij
C(13) 0.4910(7) 0.1514(8) 0.5536(4) 0.071(3) Uij
C(14) 0.5591(8) 0.0952(8) 0.5230(3) 0.075(3) Uij
C(15) 0.6389(8) 0.1417(9) 0.5006(4) 0.087(3) Uij
C(16) 0.6515(7) 0.2368(8) 0.5087(3) 0.078(3) Uij
C(17) 0.5857(6) 0.2895(7) 0.5385(3) 0.059(2) Uij
C(18) 0.5957(7) 0.3909(7) 0.5504(3) 0.063(2) Uij
C(19) 0.6811(8) 0.4433(8) 0.5369(4) 0.083(3) Uij
C(20) 0.6821(8) 0.5419(9) 0.5516(4) 0.086(3) Uij
C(21) 0.6018(8) 0.5867(7) 0.5767(4) 0.072(3) Uij
C(22) 0.5243(7) 0.5297(7) 0.5881(3) 0.063(2) Uij
H(3) 0.2416 0.4926 0.5732 0.0875 Uij
H(4) 0.1610 0.6089 0.6170 0.0893 Uij
H(5) 0.1996 0.6437 0.7077 0.0900 Uij
H(6) 0.3107 0.5447 0.7539 0.0663 Uij
H(9) 0.4030 0.4320 0.7921 0.0756 Uij
H(10) 0.5203 0.3226 0.8244 0.0914 Uij
H(11) 0.5992 0.2217 0.7628 0.1019 Uij
H(12) 0.5616 0.2339 0.6706 0.0728 Uij
H(13) 0.4367 0.1214 0.5704 0.0836 Uij
H(14) 0.5459 0.0274 0.5173 0.0931 Uij
H(15) 0.6849 0.1032 0.4816 0.1056 Uij
H(16) 0.7058 0.2674 0.4930 0.0859 Uij
H(19) 0.7376 0.4131 0.5186 0.1001 Uij
H(20) 0.7414 0.5808 0.5447 0.1064 Uij
H(21) 0.6048 0.6566 0.5858 0.0887 Uij
H(22) 0.4664 0.5620 0.6063 0.0773 Uij

loop_
_atom_type_symbol
_atom_type_oxidation_number
_atom_type_number_in_cell
_atom_type_scat_dispersion_real
_atom_type_scat_dispersion_imag
_atom_type_scat_source
C 0 172 0.003 0.002 'International Tables'
H 0 128 0.000 0.000 'International Tables'
F 0 48 0.017 0.010 'International Tables'
N 0 32 0.006 0.003 'International Tables'
O 0 16 0.011 0.006 'International Tables'
P 0 8 0.102 0.094 'International Tables'
Ru 0 8 -1.259 0.836 'International Tables'

loop_
_geom_angle_atom_site_label_1
_geom_angle_atom_site_label_2
_geom_angle_atom_site_label_3
_geom_angle
_geom_angle_publ_flag
N(1) Ru N(2) 78.1(4) no
N(1) Ru N(3) 171.4(5) no
N(1) Ru N(4) 94.2(5) no
N(1) Ru C(1) 91.7(6) no
N(1) Ru C(2) 92.3(5) no
N(2) Ru N(3) 98.6(4) no
N(2) Ru N(4) 88.3(4) no
N(2) Ru C(1) 96.3(5) no
N(2) Ru C(2) 166.7(5) no
N(3) Ru N(4) 77.7(5) no
N(3) Ru C(1) 96.5(6) no
N(3) Ru C(2) 89.7(5) no
N(4) Ru C(1) 173.1(5) no
N(4) Ru C(2) 83.3(5) no
C(1) Ru C(2) 93.0(6) no
F(1a) P F(2a) 90(2) no
F(1a) P F(3a) 71(2) no
F(1a) P F(4a) 84(2) no
F(1a) P F(5a) 156(3) no
F(1a) P F(6a) 111(2) no
F(1b) P F(2b) 86(2) no
F(1b) P F(3b) 92(2) no
F(1b) P F(4b) 73(2) no
F(1b) P F(5b) 162(2) no
F(1b) P F(6b) 88(2) no
F(1c) P F(2c) 79(2) no
F(1c) P F(3c) 111(2) no
F(1c) P F(4a) 118(2) no
F(1c) P F(4c) 122(2) no
F(1c) P F(5a) 138(3) no
F(1c) P F(5c) 159(3) no
F(1c) P F(6c) 61(2) no
F(2a) P F(3a) 82(1) no
F(2a) P F(4a) 167(1) no
F(2a) P F(5a) 99(2) no
F(2a) P F(5c) 104(2) no
F(2a) P F(6b) 119(2) no
F(2a) P F(6a) 92(2) no
F(2b) P F(3b) 103(2) no
F(2b) P F(4b) 155(2) no
F(2b) P F(4c) 135(2) no
F(2b) P F(5b) 78(2) no
F(2b) P F(6b) 88(2) no
F(2b) P F(6c) 74(2) no
F(2c) P F(3c) 93(2) no
F(2c) P F(4a) 151(1) no
F(2c) P F(4c) 157(2) no
F(2c) P F(5c) 83(2) no
F(2c) P F(6b) 119(2) no
F(2c) P F(6c) 105(1) no
F(3b) P F(4b) 90(1) no
F(3b) P F(5b) 99(1) no
F(3b) P F(6b) 168(2) no
F(3a) P F(4a) 84(1) no
F(3a) P F(5a) 131(3) no
F(3a) P F(6a) 175(1) no
F(3c) P F(4c) 83(2) no
F(3c) P F(5c) 57(2) no
F(3c) P F(6c) 156(2) no
F(4a) P F(5a) 89(2) no
F(4a) P F(6a) 99(1) no
F(4b) P F(5b) 118(1) no
F(4b) P F(6b) 78(2) no
F(4c) P F(5c) 75(2) no
F(4c) P F(6c) 83(2) no
F(5b) P F(6b) 81(1) no
F(5c) P F(6c) 135(2) no
O(2) O(2) C(2) 51.7(7) no
O(2) O(2) C(2) 74.1(9) no
C(2) O(2) C(2) 31.0(10) no
Ru N(1) C(3) 127.0(8) no
Ru N(1) C(7) 116.2(9) no
C(3) N(1) C(7) 116(1) no
Ru N(2) C(8) 113.9(8) no
Ru N(2) C(12) 126.1(9) no
C(8) N(2) C(12) 119(1) no
Ru N(3) C(13) 124(1) no
Ru N(3) C(17) 117.4(10) no
C(13) N(3) C(17) 118(1) no
Ru N(4) C(18) 113(1) no
Ru N(4) C(22) 126(1) no
C(18) N(4) C(22) 119(1) no
Ru C(1) O(1) 177(1) no
Ru C(2) O(2) 99.8(9) no
Ru C(2) O(2) 104(1) no
Ru C(2) C(2) 127(2) no
O(2) C(2) O(2) 54(1) no
O(2) C(2) C(2) 54.4(9) no
O(2) C(2) C(2) 94(1) no
N(1) C(3) C(4) 123(1) no
C(3) C(4) C(5) 121(1) no
C(4) C(5) C(6) 117(1) no
C(5) C(6) C(7) 119(1) no
N(1) C(7) C(6) 121(1) no
N(1) C(7) C(8) 114(1) no
C(6) C(7) C(8) 123(1) no
N(2) C(8) C(7) 116(1) no
N(2) C(8) C(9) 120(1) no
C(7) C(8) C(9) 122(1) no
C(8) C(9) C(10) 119(1) no
C(9) C(10) C(11) 118(1) no
C(10) C(11) C(12) 119(1) no
N(2) C(12) C(11) 122(1) no
N(3) C(13) C(14) 120(1) no
C(13) C(14) C(15) 118(1) no
C(14) C(15) C(16) 119(1) no
C(15) C(16) C(17) 120(1) no
N(3) C(17) C(16) 121(1) no
N(3) C(17) C(18) 113(1) no
C(16) C(17) C(18) 124(1) no
N(4) C(18) C(17) 116(1) no
N(4) C(18) C(19) 121(1) no
C(17) C(18) C(19) 121(1) no
C(18) C(19) C(20) 116(1) no
C(19) C(20) C(21) 121(1) no
C(20) C(21) C(22) 117(1) no
N(4) C(22) C(21) 123(1) no

loop_
_geom_bond_atom_site_label_1
_geom_bond_atom_site_label_2
_geom_bond_distance
_geom_bond_publ_flag
Ru N(1) 2.052(10) no
Ru N(2) 2.143(9) no
Ru N(3) 2.02(1) no
Ru N(4) 2.10(1) no
Ru C(1) 1.79(2) no
Ru C(2) 2.10(2) no
P F(1a) 1.46(4) no
P F(1b) 1.47(4) no
P F(1c) 1.60(5) no
P F(2a) 1.61(4) no
P F(2b) 1.58(5) no
P F(2c) 1.62(4) no
P F(3b) 1.47(4) no
P F(3a) 1.69(3) no
P F(3c) 1.58(4) no
P F(4a) 1.59(3) no
P F(4b) 1.54(3) no
P F(4c) 1.66(4) no
P F(5b) 1.62(3) no
P F(5a) 1.42(6) no
P F(5c) 1.65(5) no
P F(6b) 1.72(4) no
P F(6c) 1.71(4) no
P F(6a) 1.50(3) no
O(1) C(1) 1.16(2) no
O(2) O(2) 1.62(4) no
O(2) C(2) 1.92(2) no
O(2) C(2) 1.57(2) no
N(1) C(3) 1.31(2) no
N(1) C(7) 1.38(1) no
N(2) C(8) 1.33(2) no
N(2) C(12) 1.32(2) no
N(3) C(13) 1.34(2) no
N(3) C(17) 1.36(2) no
N(4) C(18) 1.36(2) no
N(4) C(22) 1.34(2) no
C(2) C(2) 0.99(3) no
C(3) C(4) 1.36(2) no
C(4) C(5) 1.33(2) no
C(5) C(6) 1.40(2) no
C(6) C(7) 1.38(2) no
C(7) C(8) 1.46(2) no
C(8) C(9) 1.38(2) no
C(9) C(10) 1.40(2) no
C(10) C(11) 1.34(2) no
C(11) C(12) 1.37(2) no
C(13) C(14) 1.42(2) no
C(14) C(15) 1.38(2) no
C(15) C(16) 1.33(2) no
C(16) C(17) 1.37(2) no
C(17) C(18) 1.42(2) no
C(18) C(19) 1.41(2) no
C(19) C(20) 1.40(2) no
C(20) C(21) 1.40(2) no
C(21) C(22) 1.35(2) no
